data_4332566
loop_
_publ_author_name
'Hu, Liangming'
'Fan, Jian'
'Slebodnick, Carla'
'Hanson, Brian E.'

_publ_section_title
;
 Structural Diversity in 4,4&#x2018;-Trimethylenedipyridine&#x2212;zinc
 phosphite Hybrids:&#x00A0; Incorporation of Neutral Guest Molecules in
 Hybrid Materials
;
_journal_issue 19
_journal_name_full 'Inorganic Chemistry'
_journal_page_first 7681
_journal_page_last 7688
_journal_paper_doi 10.1021/ic0605266
_journal_volume 45
_journal_year 2006
_chemical_formula_moiety 'C13 H18 N2 O7 P2 Zn2'
_chemical_formula_sum 'C13 H18 N2 O7 P2 Zn2'
_chemical_formula_weight 506.97
_chemical_name_systematic
; 
 ? 
;
_space_group_IT_number 15
_symmetry_cell_setting monoclinic
_symmetry_space_group_name_Hall '-C 2yc'
_symmetry_space_group_name_H-M 'C 1 2/c 1'
_atom_sites_solution_hydrogens geom
_atom_sites_solution_primary direct
_atom_sites_solution_secondary difmap
_audit_creation_method SHELXL-97
_cell_angle_alpha 90.00
_cell_angle_beta 117.730(6)
_cell_angle_gamma 90.00
_cell_formula_units_Z 8
_cell_length_a 16.6901(10)
_cell_length_b 14.9412(9)
_cell_length_c 16.0256(10)
_cell_measurement_reflns_used 9000
_cell_measurement_temperature 100(2)
_cell_measurement_theta_max 27.52
_cell_measurement_theta_min 2.73
_cell_volume 3537.3(4)
_computing_cell_refinement 'CrysAlis (Oxford Diffraction)'
_computing_data_collection 'CrysAlis (Oxford Diffraction)'
_computing_data_reduction 'CrysAlis (Oxford Diffraction)'
_computing_molecular_graphics 'Bruker SHELXTL'
_computing_publication_material 'Bruker SHELXTL'
_computing_structure_refinement 'SHELXL-97 (Sheldrick, 1997)'
_computing_structure_solution 'SHELXS-97 (Sheldrick, 1990)'
_diffrn_ambient_temperature 100(2)
_diffrn_detector CCD
_diffrn_detector_type 'Oxford Diffraction Sapphire 3 CCD'
_diffrn_measured_fraction_theta_full 0.995
_diffrn_measured_fraction_theta_max 0.995
_diffrn_measurement_device '\k-geometry diffractometer'
_diffrn_measurement_device_type 'Oxford Diffraction Xcalibur'
_diffrn_measurement_method 'phi and omega scans'
_diffrn_radiation_monochromator graphite
_diffrn_radiation_probe x-ray
_diffrn_radiation_type MoK\a
_diffrn_radiation_wavelength 0.71073
_diffrn_reflns_av_R_equivalents 0.0155
_diffrn_reflns_av_sigmaI/netI 0.0142
_diffrn_reflns_limit_h_max 21
_diffrn_reflns_limit_h_min -21
_diffrn_reflns_limit_k_max 19
_diffrn_reflns_limit_k_min -19
_diffrn_reflns_limit_l_max 20
_diffrn_reflns_limit_l_min -20
_diffrn_reflns_number 15583
_diffrn_reflns_theta_full 27.56
_diffrn_reflns_theta_max 27.56
_diffrn_reflns_theta_min 3.88
_diffrn_source 'fine-focus sealed tube'
_diffrn_source_current 40
_diffrn_source_voltage 50
_diffrn_standards_decay_% <2%
_diffrn_standards_interval_count 50
_diffrn_standards_number 2
_exptl_absorpt_coefficient_mu 2.933
_exptl_absorpt_correction_T_max 0.738
_exptl_absorpt_correction_T_min 0.529
_exptl_absorpt_correction_type numerical
_exptl_absorpt_process_details 'CrysAlis (Oxford Diffraction)'
_exptl_crystal_colour colorless
_exptl_crystal_density_diffrn 1.904
_exptl_crystal_density_method 'not measured'
_exptl_crystal_description rod
_exptl_crystal_F_000 2048
_exptl_crystal_size_max 0.22
_exptl_crystal_size_mid 0.13
_exptl_crystal_size_min 0.12
_refine_diff_density_max 0.676
_refine_diff_density_min -0.742
_refine_diff_density_rms 0.069
_refine_ls_extinction_method none
_refine_ls_goodness_of_fit_ref 1.070
_refine_ls_hydrogen_treatment mixed
_refine_ls_matrix_type full
_refine_ls_number_parameters 259
_refine_ls_number_reflns 4077
_refine_ls_number_restraints 12
_refine_ls_restrained_S_all 1.068
_refine_ls_R_factor_all 0.0264
_refine_ls_R_factor_gt 0.0225
_refine_ls_shift/su_max 0.002
_refine_ls_shift/su_mean 0.000
_refine_ls_structure_factor_coef Fsqd
_refine_ls_weighting_details 'calc w=1/[\s^2^(Fo^2^)+(0.0300P)^2^+5.8635P] where P=(Fo^2^+2Fc^2^)/3'
_refine_ls_weighting_scheme calc
_refine_ls_wR_factor_gt 0.0584
_refine_ls_wR_factor_ref 0.0595
_reflns_number_gt 3582
_reflns_number_total 4077
_reflns_threshold_expression >2sigma(I)
_cod_data_source_file ic0605266sup1.cif
_cod_data_source_block 6
_cod_depositor_comments
;
The following automatic conversions were performed:

'_symmetry_cell_setting' value 'Monoclinic' changed to 'monoclinic'
according to /home/saulius/struct/CIF-dictionaries/cif_core.dic
dictionary named 'cif_core.dic' version 2.4.2 from 2011-04-26.

Automatic conversion script
Id: cif_fix_values 1891 2012-01-12 08:04:46Z andrius 
;
_cod_original_sg_symbol_H-M 'C 2/c'
_cod_database_code 4332566

loop_
_symmetry_equiv_pos_as_xyz
'x, y, z'
'-x, y, -z+1/2'
'x+1/2, y+1/2, z'
'-x+1/2, y+1/2, -z+1/2'
'-x, -y, -z'
'x, -y, z-1/2'
'-x+1/2, -y+1/2, -z'
'x+1/2, -y+1/2, z-1/2'

loop_
_atom_site_label
_atom_site_type_symbol
_atom_site_fract_x
_atom_site_fract_y
_atom_site_fract_z
_atom_site_U_iso_or_equiv
_atom_site_adp_type
_atom_site_occupancy
_atom_site_symmetry_multiplicity
_atom_site_calc_flag
_atom_site_refinement_flags
_atom_site_disorder_assembly
_atom_site_disorder_group
Zn1 Zn 0.809054(17) 0.019697(16) 0.825634(18) 0.02359(7) Uani 1 1 d . . .
Zn2 Zn 0.889105(14) -0.239489(14) 1.111134(15) 0.01375(6) Uani 1 1 d . . .
P1 P 0.75189(3) -0.10293(3) 0.96009(3) 0.01521(10) Uani 1 1 d . . .
H1P H 0.7506(15) -0.0746(16) 1.0330(16) 0.022(6) Uiso 1 1 d . . .
P2A P 0.89551(4) -0.20574(5) 1.30909(4) 0.0164(2) Uani 0.937(3) 1 d PU A 1
H2A H 0.8372 -0.2684 1.2975 0.020 Uiso 0.937(3) 1 calc PR A 1
P2B P 0.9279(6) -0.1587(6) 1.3125(6) 0.015(3) Uani 0.063(3) 1 d PU A 2
H2B H 0.9850 -0.0951 1.3231 0.019 Uiso 0.063(3) 1 calc PR A 2
O1 O 0.65816(9) -0.14068(10) 0.89883(11) 0.0243(3) Uani 1 1 d . . .
O2 O 0.77135(10) -0.02363(10) 0.91402(10) 0.0261(3) Uani 1 1 d . B .
O3 O 0.82634(9) -0.17331(10) 0.99271(10) 0.0208(3) Uani 1 1 d . B .
O4 O 0.87620(10) -0.17680(10) 1.21048(10) 0.0218(3) Uani 1 1 d . . .
O5 O 0.98721(9) -0.24656(10) 1.36786(10) 0.0209(3) Uani 1 1 d . . .
O6 O 0.87523(11) -0.12967(10) 1.36016(10) 0.0280(3) Uani 1 1 d . . .
N1 N 0.67805(11) 0.04737(11) 0.71545(11) 0.0163(3) Uani 1 1 d . B .
N2 N 0.34600(11) 0.43131(12) 0.75303(12) 0.0217(4) Uani 1 1 d . . .
C1 C 0.51985(13) 0.01039(13) 0.64236(14) 0.0176(4) Uani 1 1 d . B .
H1 H 0.4729 -0.0265 0.6409 0.021 Uiso 1 1 calc R . .
C2 C 0.60864(13) -0.00270(13) 0.71063(13) 0.0175(4) Uani 1 1 d . . .
H2 H 0.6212 -0.0488 0.7559 0.021 Uiso 1 1 calc R B .
C3 C 0.65920(13) 0.11071(13) 0.64918(14) 0.0179(4) Uani 1 1 d . . .
H3 H 0.7076 0.1453 0.6507 0.021 Uiso 1 1 calc R B .
C4 C 0.57225(14) 0.12761(12) 0.57897(13) 0.0181(4) Uani 1 1 d . B .
H4 H 0.5618 0.1727 0.5332 0.022 Uiso 1 1 calc R . .
C5 C 0.50000(13) 0.07815(12) 0.57579(13) 0.0159(4) Uani 1 1 d . . .
C6 C 0.40290(14) 0.10036(14) 0.50815(14) 0.0223(4) Uani 1 1 d . B .
H6A H 0.3673 0.0445 0.4856 0.027 Uiso 1 1 calc R . .
H6B H 0.4001 0.1325 0.4528 0.027 Uiso 1 1 calc R . .
C7 C 0.36234(14) 0.15943(14) 0.55815(16) 0.0248(4) Uani 1 1 d . . .
H7A H 0.2960 0.1643 0.5182 0.030 Uiso 1 1 calc R B .
H7B H 0.3736 0.1312 0.6185 0.030 Uiso 1 1 calc R . .
C8 C 0.40421(17) 0.25242(14) 0.57709(17) 0.0277(5) Uani 1 1 d . B .
H8A H 0.4708 0.2455 0.6069 0.033 Uiso 1 1 calc R . .
H8B H 0.3851 0.2825 0.5157 0.033 Uiso 1 1 calc R . .
C9 C 0.38194(14) 0.31359(14) 0.63853(15) 0.0228(4) Uani 1 1 d . . .
C10 C 0.35457(19) 0.28332(16) 0.70292(19) 0.0363(6) Uani 1 1 d . B .
H10 H 0.3469 0.2210 0.7087 0.044 Uiso 1 1 calc R . .
C11 C 0.33838(18) 0.34364(16) 0.75879(18) 0.0330(5) Uani 1 1 d . . .
H11 H 0.3210 0.3211 0.8034 0.040 Uiso 1 1 calc R B .
C12 C 0.37448(18) 0.46101(16) 0.69203(17) 0.0329(5) Uani 1 1 d . . .
H12 H 0.3827 0.5235 0.6885 0.039 Uiso 1 1 calc R B .
C13 C 0.39223(18) 0.40464(15) 0.63440(17) 0.0326(5) Uani 1 1 d . B .
H13 H 0.4116 0.4287 0.5919 0.039 Uiso 1 1 calc R . .
O7A O 0.9692(4) -0.1021(6) 0.9654(3) 0.053(2) Uani 0.577(15) 1 d PU B 1
O7B O 0.9470(3) -0.0494(6) 0.9498(4) 0.0370(19) Uani 0.423(15) 1 d PU B 2

loop_
_atom_site_aniso_label
_atom_site_aniso_U_11
_atom_site_aniso_U_22
_atom_site_aniso_U_33
_atom_site_aniso_U_23
_atom_site_aniso_U_13
_atom_site_aniso_U_12
Zn1 0.02609(13) 0.02379(13) 0.02945(14) -0.00843(10) 0.02013(11) -0.00767(10)
Zn2 0.01164(10) 0.01491(11) 0.01308(11) 0.00212(8) 0.00437(8) 0.00145(8)
P1 0.0145(2) 0.0157(2) 0.0136(2) 0.00396(18) 0.00492(18) -0.00068(18)
P2A 0.0133(3) 0.0203(4) 0.0151(3) 0.0040(2) 0.0063(2) 0.0061(3)
P2B 0.009(4) 0.012(5) 0.026(4) 0.003(3) 0.008(3) -0.003(3)
O1 0.0153(7) 0.0187(7) 0.0308(8) 0.0067(6) 0.0037(6) -0.0011(5)
O2 0.0304(8) 0.0221(7) 0.0207(7) 0.0068(6) 0.0074(6) -0.0078(6)
O3 0.0165(6) 0.0278(8) 0.0168(7) 0.0088(6) 0.0066(5) 0.0063(6)
O4 0.0258(7) 0.0233(7) 0.0155(7) 0.0033(6) 0.0088(6) 0.0103(6)
O5 0.0127(6) 0.0276(8) 0.0212(7) 0.0079(6) 0.0068(6) 0.0053(5)
O6 0.0351(9) 0.0304(8) 0.0197(7) 0.0043(6) 0.0138(7) 0.0161(7)
N1 0.0181(8) 0.0156(7) 0.0171(8) -0.0028(6) 0.0096(6) -0.0013(6)
N2 0.0213(8) 0.0247(9) 0.0188(8) 0.0019(7) 0.0089(7) 0.0077(7)
C1 0.0192(9) 0.0159(9) 0.0179(9) -0.0012(7) 0.0088(8) -0.0034(7)
C2 0.0224(9) 0.0146(9) 0.0166(9) 0.0014(7) 0.0100(8) -0.0002(7)
C3 0.0226(9) 0.0161(9) 0.0202(9) -0.0036(7) 0.0145(8) -0.0030(7)
C4 0.0270(10) 0.0138(9) 0.0161(9) -0.0001(7) 0.0124(8) 0.0003(7)
C5 0.0216(9) 0.0136(8) 0.0128(8) -0.0040(7) 0.0084(7) 0.0007(7)
C6 0.0234(10) 0.0201(10) 0.0180(10) -0.0027(8) 0.0051(8) 0.0030(8)
C7 0.0180(9) 0.0255(11) 0.0257(11) -0.0034(8) 0.0057(8) 0.0042(8)
C8 0.0420(13) 0.0197(10) 0.0296(12) 0.0025(9) 0.0235(10) 0.0050(9)
C9 0.0233(10) 0.0237(10) 0.0206(10) 0.0036(8) 0.0096(8) 0.0058(8)
C10 0.0573(16) 0.0219(11) 0.0438(15) 0.0003(10) 0.0353(13) -0.0029(11)
C11 0.0448(14) 0.0292(12) 0.0372(13) -0.0020(10) 0.0294(11) -0.0063(10)
C12 0.0548(15) 0.0210(11) 0.0332(13) 0.0047(9) 0.0292(12) 0.0090(10)
C13 0.0534(15) 0.0227(11) 0.0337(13) 0.0048(9) 0.0304(12) 0.0054(10)
O7A 0.043(3) 0.077(6) 0.034(2) 0.005(2) 0.0147(18) -0.014(3)
O7B 0.030(2) 0.047(4) 0.036(3) 0.017(2) 0.0172(19) 0.018(2)

loop_
_atom_type_symbol
_atom_type_description
_atom_type_scat_dispersion_real
_atom_type_scat_dispersion_imag
_atom_type_scat_source
C C 0.0033 0.0016 'International Tables Vol C Tables 4.2.6.8 and 6.1.1.4'
H H 0.0000 0.0000 'International Tables Vol C Tables 4.2.6.8 and 6.1.1.4'
N N 0.0061 0.0033 'International Tables Vol C Tables 4.2.6.8 and 6.1.1.4'
O O 0.0106 0.0060 'International Tables Vol C Tables 4.2.6.8 and 6.1.1.4'
P P 0.1023 0.0942 'International Tables Vol C Tables 4.2.6.8 and 6.1.1.4'
Zn Zn 0.2839 1.4301 'International Tables Vol C Tables 4.2.6.8 and 6.1.1.4'

loop_
_geom_angle_atom_site_label_1
_geom_angle_atom_site_label_2
_geom_angle_atom_site_label_3
_geom_angle
_geom_angle_site_symmetry_1
_geom_angle_site_symmetry_3
O2 Zn1 O6 114.94(6) . 6
O2 Zn1 N2 119.72(7) . 3_545
O6 Zn1 N2 115.78(7) 6 3_545
O2 Zn1 N1 96.66(6) . .
O6 Zn1 N1 107.88(7) 6 .
N2 Zn1 N1 96.89(6) 3_545 .
O2 Zn1 O7B 76.42(13) . .
O6 Zn1 O7B 85.97(19) 6 .
N2 Zn1 O7B 76.83(14) 3_545 .
N1 Zn1 O7B 166.15(19) . .
O1 Zn2 O5 108.98(6) 7_647 2_757
O1 Zn2 O4 108.51(7) 7_647 .
O5 Zn2 O4 113.58(6) 2_757 .
O1 Zn2 O3 111.98(6) 7_647 .
O5 Zn2 O3 104.06(6) 2_757 .
O4 Zn2 O3 109.74(6) . .
O2 P1 O1 111.55(8) . .
O2 P1 O3 112.53(9) . .
O1 P1 O3 113.37(9) . .
O5 P2A O4 115.35(8) . .
O5 P2A O6 112.39(9) . .
O4 P2A O6 110.63(9) . .
O6 P2B O4 116.5(5) . .
O6 P2B O5 108.1(5) . .
O4 P2B O5 110.4(6) . .
P1 O1 Zn2 131.02(9) . 7_647
P1 O2 Zn1 148.07(11) . .
P1 O3 Zn2 131.70(9) . .
P2B O4 Zn2 139.9(3) . .
P2A O4 Zn2 131.55(9) . .
P2A O5 Zn2 141.26(9) . 2_757
P2B O5 Zn2 112.2(3) . 2_757
P2B O6 Zn1 120.5(4) . 6_556
P2A O6 Zn1 136.57(9) . 6_556
C3 N1 C2 117.72(17) . .
C3 N1 Zn1 124.56(13) . .
C2 N1 Zn1 117.72(13) . .
C11 N2 C12 117.06(19) . .
C11 N2 Zn1 122.51(15) . 3_455
C12 N2 Zn1 120.30(15) . 3_455
C2 C1 C5 119.50(18) . .
N1 C2 C1 122.69(18) . .
N1 C3 C4 122.77(18) . .
C3 C4 C5 119.64(18) . .
C1 C5 C4 117.59(18) . .
C1 C5 C6 120.19(18) . .
C4 C5 C6 122.07(18) . .
C5 C6 C7 109.67(16) . .
C8 C7 C6 110.73(18) . .
C9 C8 C7 116.94(19) . .
C13 C9 C10 116.8(2) . .
C13 C9 C8 119.5(2) . .
C10 C9 C8 123.7(2) . .
C11 C10 C9 120.1(2) . .
N2 C11 C10 123.1(2) . .
N2 C12 C13 122.9(2) . .
C9 C13 C12 120.0(2) . .

loop_
_geom_bond_atom_site_label_1
_geom_bond_atom_site_label_2
_geom_bond_distance
_geom_bond_site_symmetry_2
Zn1 O2 1.9107(15) .
Zn1 O6 1.9123(15) 6
Zn1 N2 2.0361(17) 3_545
Zn1 N1 2.1158(16) .
Zn1 O7B 2.462(7) .
Zn2 O1 1.9329(14) 7_647
Zn2 O5 1.9337(14) 2_757
Zn2 O4 1.9436(14) .
Zn2 O3 1.9562(13) .
P1 O2 1.5092(14) .
P1 O1 1.5166(14) .
P1 O3 1.5227(14) .
P2A O5 1.5033(14) .
P2A O4 1.5211(15) .
P2A O6 1.5279(16) .
P2B O6 1.474(8) .
P2B O4 1.475(8) .
P2B O5 1.634(8) .
N1 C3 1.346(3) .
N1 C2 1.351(2) .
N2 C11 1.323(3) .
N2 C12 1.346(3) .
C1 C2 1.387(3) .
C1 C5 1.394(3) .
C3 C4 1.384(3) .
C4 C5 1.395(3) .
C5 C6 1.509(3) .
C6 C7 1.544(3) .
C7 C8 1.521(3) .
C8 C9 1.511(3) .
C9 C13 1.377(3) .
C9 C10 1.384(3) .
C10 C11 1.383(3) .
C12 C13 1.380(3) .

loop_
_geom_torsion_atom_site_label_1
_geom_torsion_atom_site_label_2
_geom_torsion_atom_site_label_3
_geom_torsion_atom_site_label_4
_geom_torsion
_geom_torsion_site_symmetry_1
_geom_torsion_site_symmetry_4
O2 P1 O1 Zn2 151.76(12) . 7_647
O3 P1 O1 Zn2 23.49(16) . 7_647
O1 P1 O2 Zn1 -81.9(2) . .
O3 P1 O2 Zn1 46.8(2) . .
O6 Zn1 O2 P1 -146.94(18) 6 .
N2 Zn1 O2 P1 -2.1(2) 3_545 .
N1 Zn1 O2 P1 99.78(19) . .
O7B Zn1 O2 P1 -68.0(3) . .
O2 P1 O3 Zn2 133.71(11) . .
O1 P1 O3 Zn2 -98.52(13) . .
O1 Zn2 O3 P1 100.47(12) 7_647 .
O5 Zn2 O3 P1 -141.97(11) 2_757 .
O4 Zn2 O3 P1 -20.10(14) . .
O6 P2B O4 P2A -66.9(7) . .
O5 P2B O4 P2A 57.0(5) . .
O6 P2B O4 Zn2 -161.3(2) . .
O5 P2B O4 Zn2 -37.5(10) . .
O5 P2A O4 P2B -70.9(5) . .
O6 P2A O4 P2B 58.1(5) . .
O5 P2A O4 Zn2 49.99(16) . .
O6 P2A O4 Zn2 178.95(11) . .
O1 Zn2 O4 P2B 92.3(7) 7_647 .
O5 Zn2 O4 P2B -29.1(7) 2_757 .
O3 Zn2 O4 P2B -145.1(6) . .
O1 Zn2 O4 P2A 44.40(14) 7_647 .
O5 Zn2 O4 P2A -76.96(14) 2_757 .
O3 Zn2 O4 P2A 167.06(11) . .
O4 P2A O5 P2B 63.8(6) . .
O6 P2A O5 P2B -64.3(6) . .
O4 P2A O5 Zn2 32.77(19) . 2_757
O6 P2A O5 Zn2 -95.32(16) . 2_757
O6 P2B O5 P2A 65.4(6) . .
O4 P2B O5 P2A -63.1(6) . .
O6 P2B O5 Zn2 -135.0(4) . 2_757
O4 P2B O5 Zn2 96.5(5) . 2_757
O4 P2B O6 P2A 66.6(7) . .
O5 P2B O6 P2A -58.4(5) . .
O4 P2B O6 Zn1 -63.0(8) . 6_556
O5 P2B O6 Zn1 172.0(3) . 6_556
O5 P2A O6 P2B 72.2(6) . .
O4 P2A O6 P2B -58.3(6) . .
O5 P2A O6 Zn1 147.45(13) . 6_556
O4 P2A O6 Zn1 16.92(19) . 6_556
O2 Zn1 N1 C3 151.77(15) . .
O6 Zn1 N1 C3 32.84(16) 6 .
N2 Zn1 N1 C3 -87.11(16) 3_545 .
O7B Zn1 N1 C3 -149.2(5) . .
O2 Zn1 N1 C2 -29.03(15) . .
O6 Zn1 N1 C2 -147.96(13) 6 .
N2 Zn1 N1 C2 92.09(14) 3_545 .
O7B Zn1 N1 C2 30.0(5) . .
C3 N1 C2 C1 -1.7(3) . .
Zn1 N1 C2 C1 179.00(14) . .
C5 C1 C2 N1 -0.5(3) . .
C2 N1 C3 C4 1.8(3) . .
Zn1 N1 C3 C4 -179.03(14) . .
N1 C3 C4 C5 0.4(3) . .
C2 C1 C5 C4 2.7(3) . .
C2 C1 C5 C6 -172.93(17) . .
C3 C4 C5 C1 -2.7(3) . .
C3 C4 C5 C6 172.86(17) . .
C1 C5 C6 C7 79.7(2) . .
C4 C5 C6 C7 -95.7(2) . .
C5 C6 C7 C8 70.0(2) . .
C6 C7 C8 C9 -171.06(19) . .
C7 C8 C9 C13 -159.3(2) . .
C7 C8 C9 C10 23.3(3) . .
C13 C9 C10 C11 0.4(4) . .
C8 C9 C10 C11 177.8(2) . .
C12 N2 C11 C10 -2.7(4) . .
Zn1 N2 C11 C10 173.3(2) 3_455 .
C9 C10 C11 N2 1.4(4) . .
C11 N2 C12 C13 2.4(4) . .
Zn1 N2 C12 C13 -173.7(2) 3_455 .
C10 C9 C13 C12 -0.7(4) . .
C8 C9 C13 C12 -178.2(2) . .
N2 C12 C13 C9 -0.7(4) . .
